data_4020957
loop_
_publ_author_name
'Fijs W. B. van Leeuwen'
'Hans Beijleveld'
'Huub Kooijman'
'Anthony L. Spek'
'Willem Verboom'
'David N. Reinhoudt'

_publ_section_title
;
 Synthesis and Conformational Evaluation of
 p-tert-Butylthiacalix[4]arene-crowns
;
_journal_name_full 'Journal of Organic Chemistry'
_journal_page_first 3928
_journal_page_last 3936
_journal_paper_doi 10.1021/jo0401220
_journal_volume 69
_journal_year 2004
_chemical_formula_moiety 'C50 H66 O7 S4'
_chemical_formula_sum 'C50 H66 O7 S4'
_chemical_formula_weight 907.31
_space_group_IT_number 62
_space_group_name_Hall '-P 2ac 2n'
_space_group_name_H-M_alt 'P n m a'
_symmetry_cell_setting orthorhombic
_symmetry_Int_Tables_number 62
_symmetry_space_group_name_Hall '-P 2ac 2n'
_symmetry_space_group_name_H-M 'P n m a'
_cell_angle_alpha 90
_cell_angle_beta 90
_cell_angle_gamma 90
_cell_formula_units_Z 4
_cell_length_a 28.704(2)
_cell_length_b 12.6928(10)
_cell_length_c 14.2236(10)
_cell_measurement_temperature 150
_cell_volume 5182.1(7)
_diffrn_ambient_temperature 150
_exptl_crystal_density_diffrn 1.163
_cod_depositor_comments
;
The following automatic conversions were performed:
'_symmetry_cell_setting' value 'Orthorhombic' changed to 'orthorhombic'
according to '/home/saulius/struct/CIF-dictionaries/cif_core.dic'
dictionary named 'cif_core.dic' version 2.4.1 from 2010-06-29.

Automatic conversion script
Id: cif_fix_enum 1527 2010-12-29 10:47:43Z saulius 
;
_cod_database_code 4020957

loop_
_symmetry_equiv_pos_as_xyz
x,y,z
1/2-x,-y,1/2+z
1/2+x,1/2-y,1/2-z
-x,1/2+y,-z
-x,-y,-z
1/2+x,y,1/2-z
1/2-x,1/2+y,1/2+z
x,1/2-y,z

loop_
_atom_site_aniso_label
_atom_site_aniso_U_11
_atom_site_aniso_U_22
_atom_site_aniso_U_33
_atom_site_aniso_U_23
_atom_site_aniso_U_13
_atom_site_aniso_U_12
S1 0.0318(3) 0.0548(4) 0.0259(3) -0.0060(3) -0.0051(2) -0.0079(3)
S2 0.0296(3) 0.0509(4) 0.0357(3) -0.0158(3) 0.0116(2) -0.0133(3)
O47 0.0277(12) 0.0702(18) 0.0321(12) 0.0000 -0.0076(10) 0.0000
O61 0.0191(10) 0.0589(16) 0.0478(15) 0.0000 0.0054(10) 0.0000
O71 0.0270(11) 0.0627(16) 0.0290(12) 0.0000 -0.0103(9) 0.0000
C1 0.0285(11) 0.0477(14) 0.0247(11) -0.0089(10) -0.0019(9) -0.0076(10)
C2 0.0244(10) 0.0335(12) 0.0261(10) -0.0035(9) 0.0022(8) -0.0060(9)
C3 0.0233(10) 0.0306(11) 0.0270(10) -0.0029(9) 0.0000(8) -0.0047(9)
C4 0.0291(11) 0.0342(12) 0.0247(10) -0.0061(9) 0.0012(8) -0.0061(9)
C5 0.0278(11) 0.0440(14) 0.0315(12) -0.0105(10) 0.0086(9) -0.0138(10)
C6 0.0227(11) 0.078(2) 0.0371(13) -0.0203(13) 0.0009(10) -0.0171(12)
C7 0.0233(10) 0.0571(15) 0.0288(11) -0.0059(11) -0.0015(9) -0.0034(10)
C8 0.0405(15) 0.128(3) 0.0533(18) -0.028(2) -0.0143(14) 0.0326(19)
C9 0.0326(13) 0.108(3) 0.0308(13) -0.0034(15) -0.0055(10) -0.0068(15)
C10 0.0451(17) 0.092(3) 0.077(2) 0.008(2) -0.0089(16) -0.0381(18)
C11 0.0234(10) 0.0443(13) 0.0201(10) -0.0013(9) 0.0018(8) -0.0048(9)
C12 0.0226(10) 0.0391(12) 0.0251(10) -0.0024(9) 0.0018(8) 0.0015(9)
C13 0.0194(14) 0.0418(18) 0.0258(15) 0.0000 0.0030(11) 0.0000
C16 0.0171(13) 0.051(2) 0.0229(15) 0.0000 0.0026(11) 0.0000
C17 0.0160(13) 0.0422(18) 0.0363(17) 0.0000 0.0029(12) 0.0000
C33 0.0247(14) 0.0410(18) 0.0195(14) 0.0000 -0.0025(11) 0.0000
C34 0.0265(10) 0.0430(13) 0.0230(10) -0.0013(9) -0.0025(8) 0.0029(9)
C35 0.0236(10) 0.0501(14) 0.0192(9) -0.0065(10) -0.0007(8) -0.0018(10)
C36 0.0210(14) 0.057(2) 0.0158(13) 0.0000 -0.0028(11) 0.0000
C37 0.0271(15) 0.0386(18) 0.0314(16) 0.0000 -0.0094(13) 0.0000
C45 0.0327(13) 0.077(2) 0.0474(16) 0.0130(14) -0.0135(11) -0.0194(13)
C46 0.0253(11) 0.075(2) 0.0379(14) 0.0086(13) -0.0078(10) -0.0034(12)
C62 0.0310(19) 0.067(3) 0.073(3) 0.0000 -0.0207(19) 0.0000
C72 0.0228(16) 0.074(3) 0.053(2) 0.0000 -0.0040(16) 0.0000

loop_
_atom_site_label
_atom_site_type_symbol
_atom_site_thermal_displace_type
_atom_site_fract_x
_atom_site_fract_y
_atom_site_fract_z
_atom_site_occupancy
_atom_site_U_iso_or_equiv
_atom_site_calc_flag
_atom_site_refinement_flags
S1 S Uani 0.08023(2) 0.53119(5) 0.48571(4) 1.000 0.0375(2) . .
S2 S Uani 0.13934(2) 0.53043(5) 0.11376(4) 1.000 0.0387(2) . .
O41 O Uiso 0.14741(10) 0.6012(2) 0.3180(2) 0.521(3) 0.0269(7) . .
O44 O Uiso 0.25869(11) 0.5204(3) 0.4018(2) 0.521(3) 0.0338(8) . .
O47 O Uani 0.30633(8) 0.75000 0.39234(16) 1.000 0.0433(8) . .
O61 O Uani 0.09476(7) 0.75000 0.12407(18) 1.000 0.0419(8) . .
O71 O Uani 0.04403(8) 0.75000 0.43375(16) 1.000 0.0396(8) . .
C1 C Uani 0.06978(8) 0.5387(2) 0.36286(16) 1.000 0.0336(7) . .
C2 C Uani 0.02423(7) 0.52462(17) 0.33250(15) 1.000 0.0280(6) . .
C3 C Uani 0.01298(7) 0.51922(17) 0.23726(15) 1.000 0.0270(6) . .
C4 C Uani 0.04965(7) 0.52578(18) 0.17315(15) 1.000 0.0293(6) . .
C5 C Uani 0.09554(8) 0.5396(2) 0.20196(16) 1.000 0.0344(7) . .
C6 C Uani 0.10603(8) 0.5488(3) 0.29700(18) 1.000 0.0459(9) . .
C7 C Uani -0.03815(8) 0.5056(2) 0.20702(16) 1.000 0.0364(7) . .
C8 C Uani -0.06905(10) 0.5828(4) 0.2578(2) 1.000 0.0739(13) . .
C9 C Uani -0.04418(9) 0.5180(3) 0.10146(18) 1.000 0.0571(12) . .
C10 C Uani -0.05329(11) 0.3934(3) 0.2347(3) 1.000 0.0714(13) . .
C11 C Uani 0.16681(7) 0.65523(19) 0.10718(14) 1.000 0.0293(6) . .
C12 C Uani 0.21463(7) 0.65614(19) 0.08979(14) 1.000 0.0289(6) . .
C13 C Uani 0.23914(10) 0.75000 0.0788(2) 1.000 0.0290(9) . .
C16 C Uani 0.14217(10) 0.75000 0.1116(2) 1.000 0.0303(9) . .
C17 C Uani 0.29179(10) 0.75000 0.0559(2) 1.000 0.0315(9) . .
C18 C Uiso 0.29693(19) 0.7770(4) -0.0484(4) 0.500 0.0520(15) . .
C19 C Uiso 0.3176(2) 0.8256(5) 0.1198(5) 0.500 0.0500(13) . .
C20 C Uiso 0.31409(18) 0.6407(4) 0.0748(4) 0.500 0.0422(12) . .
C33 C Uani 0.16153(10) 0.75000 0.6100(2) 1.000 0.0284(9) . .
C34 C Uani 0.14240(7) 0.65625(19) 0.57709(15) 1.000 0.0308(6) . .
C35 C Uani 0.10384(7) 0.6555(2) 0.51725(14) 1.000 0.0310(6) . .
C36 C Uani 0.08320(10) 0.75000 0.4897(2) 1.000 0.0313(9) . .
C37 C Uani 0.20239(11) 0.75000 0.6800(2) 1.000 0.0324(9) . .
C38 C Uiso 0.18333(17) 0.7750(4) 0.7786(3) 0.500 0.0453(13) . .
C39 C Uiso 0.2283(2) 0.6430(5) 0.6846(4) 0.500 0.0407(12) . .
C40 C Uiso 0.2379(2) 0.8339(5) 0.6522(5) 0.500 0.0485(14) . .
C42 C Uiso 0.18150(17) 0.5251(4) 0.3480(3) 0.521(3) 0.0343(10) . .
C43 C Uiso 0.22565(16) 0.5871(4) 0.3584(4) 0.521(3) 0.0351(11) . .
C45 C Uani 0.30318(9) 0.5614(3) 0.3898(2) 1.000 0.0524(10) . .
C46 C Uani 0.32226(8) 0.6570(2) 0.43814(18) 1.000 0.0461(9) . .
C62 C Uani 0.06975(13) 0.75000 0.0368(3) 1.000 0.0570(15) . .
C72 C Uani 0.00122(12) 0.75000 0.4864(3) 1.000 0.0499(13) . .
O94 O Uiso 0.25033(12) 0.5739(3) 0.4037(2) 0.479(3) 0.0340 . .
C92 C Uiso 0.17732(17) 0.6292(4) 0.3385(4) 0.479(3) 0.0340 . .
C93 C Uiso 0.22823(18) 0.6127(4) 0.3199(4) 0.479(3) 0.0350 . .
O91 O Uiso 0.15300(11) 0.5282(3) 0.3342(2) 0.479(3) 0.0270 . .
H8B H Uiso -0.10150 0.57120 0.23940 1.000 0.1110 calc R
H9A H Uiso -0.02490 0.46590 0.06880 1.000 0.0860 calc R
H9B H Uiso -0.03460 0.58910 0.08270 1.000 0.0860 calc R
H8C H Uiso -0.05990 0.65490 0.24130 1.000 0.1110 calc R
H10A H Uiso -0.04750 0.38240 0.30190 1.000 0.1070 calc R
H10B H Uiso -0.03540 0.34200 0.19810 1.000 0.1070 calc R
H10C H Uiso -0.08660 0.38460 0.22170 1.000 0.1070 calc R
H12 H Uiso 0.23090 0.59110 0.08530 1.000 0.0350 calc R
H18A H Uiso 0.28650 0.84950 -0.05930 0.500 0.0780 calc R
H18B H Uiso 0.27790 0.72850 -0.08590 0.500 0.0780 calc R
H9C H Uiso -0.07700 0.50710 0.08480 1.000 0.0860 calc R
H2 H Uiso 0.00010 0.51850 0.37780 1.000 0.0340 calc R
H4 H Uiso 0.04310 0.52070 0.10790 1.000 0.0350 calc R
H8A H Uiso -0.06590 0.57280 0.32580 1.000 0.1110 calc R
H20A H Uiso 0.30860 0.62050 0.14040 0.500 0.0630 calc R
H20B H Uiso 0.34770 0.64440 0.06300 0.500 0.0630 calc R
H20C H Uiso 0.30010 0.58820 0.03300 0.500 0.0630 calc R
H34 H Uiso 0.15590 0.59120 0.59580 1.000 0.0370 calc R
H38A H Uiso 0.16070 0.72100 0.79690 0.500 0.0680 calc R
H38B H Uiso 0.16810 0.84410 0.77790 0.500 0.0680 calc R
H38C H Uiso 0.20910 0.77590 0.82390 0.500 0.0680 calc R
H39A H Uiso 0.20730 0.58920 0.71020 0.500 0.0610 calc R
H39B H Uiso 0.25560 0.64980 0.72530 0.500 0.0610 calc R
H39C H Uiso 0.23820 0.62250 0.62120 0.500 0.0610 calc R
H40A H Uiso 0.24840 0.82130 0.58760 0.500 0.0730 calc R
H40B H Uiso 0.26470 0.83060 0.69490 0.500 0.0730 calc R
H40C H Uiso 0.22350 0.90370 0.65640 0.500 0.0730 calc R
H42A H Uiso 0.18520 0.46880 0.30040 0.521(3) 0.0410 calc R
H42B H Uiso 0.17240 0.49270 0.40850 0.521(3) 0.0410 calc R
H43A H Uiso 0.23710 0.61020 0.29610 0.521(3) 0.0420 calc R
H43B H Uiso 0.22020 0.65030 0.39770 0.521(3) 0.0420 calc R
H45A H Uiso 0.30650 0.57510 0.32150 0.521(3) 0.0630 calc R
H45B H Uiso 0.32500 0.50330 0.40470 0.521(3) 0.0630 calc R
H46A H Uiso 0.31200 0.65750 0.50460 1.000 0.0550 calc R
H46B H Uiso 0.35670 0.65490 0.43700 1.000 0.0550 calc R
H62A H Uiso 0.03620 0.75000 0.04950 1.000 0.0850 calc R
H62B H Uiso 0.07800 0.68700 0.00070 0.500 0.0850 calc R
H62C H Uiso 0.07800 0.81300 0.00070 0.500 0.0850 calc R
H72A H Uiso -0.02530 0.75000 0.44290 1.000 0.0750 calc R
H72B H Uiso -0.00010 0.81300 0.52610 0.500 0.0750 calc R
H72C H Uiso -0.00010 0.68700 0.52610 0.500 0.0750 calc R
H18C H Uiso 0.32970 0.77010 -0.06700 0.500 0.0780 calc R
H19A H Uiso 0.31120 0.80750 0.18560 0.500 0.0750 calc R
H19B H Uiso 0.30710 0.89770 0.10740 0.500 0.0750 calc R
H19C H Uiso 0.35110 0.82030 0.10790 0.500 0.0750 calc R
H45C H Uiso 0.31480 0.49590 0.41940 0.479(3) 0.0630 calc R
H45D H Uiso 0.31140 0.56110 0.32220 0.479(3) 0.0630 calc R
H92A H Uiso 0.17300 0.66110 0.40150 0.479(3) 0.0410 calc R
H92B H Uiso 0.16420 0.67790 0.29110 0.479(3) 0.0410 calc R
H93A H Uiso 0.23230 0.56150 0.26810 0.479(3) 0.0420 calc R
H93B H Uiso 0.24270 0.68020 0.30080 0.479(3) 0.0420 calc R

loop_
_geom_bond_atom_site_label_1
_geom_bond_atom_site_label_2
_geom_bond_distance
_geom_bond_site_symmetry_1
_geom_bond_site_symmetry_2
_geom_bond_publ_flag
S1 C1 1.776(2) . . yes
S1 C35 1.775(3) . . yes
S2 C5 1.780(2) . . yes
S2 C11 1.772(2) . . yes
O41 C6 1.394(4) . . yes
O41 C42 1.440(6) . . yes
O44 C43 1.413(6) . . yes
O44 C45 1.390(4) . . yes
O47 C46 1.424(3) . . yes
O47 C46 1.424(3) . 8_565 yes
O61 C16 1.372(4) . . yes
O61 C62 1.434(5) . . yes
O71 C36 1.378(4) . . yes
O71 C72 1.439(4) . . yes
O91 C92 1.461(6) . . yes
O91 C6 1.472(4) . . yes
O94 C45 1.538(4) . . yes
O94 C93 1.437(6) . . yes
C1 C2 1.389(3) . . no
C1 C6 1.406(3) . . no
C2 C3 1.394(3) . . no
C3 C7 1.539(3) . . no
C3 C4 1.395(3) . . no
C4 C5 1.391(3) . . no
C5 C6 1.390(3) . . no
C7 C9 1.520(3) . . no
C7 C10 1.540(5) . . no
C7 C8 1.506(5) . . no
C11 C12 1.395(3) . . no
C11 C16 1.397(3) . . no
C12 C13 1.392(3) . . no
C13 C17 1.546(4) . . no
C17 C19 1.515(7) . . no
C17 C20 1.551(5) . . no
C17 C18 1.530(6) . 8_565 no
C17 C18 1.530(6) . . no
C17 C19 1.515(7) . 8_565 no
C17 C20 1.551(5) . 8_565 no
C33 C34 1.392(3) . 8_565 no
C33 C34 1.392(3) . . no
C33 C37 1.539(4) . . no
C34 C35 1.396(3) . . no
C35 C36 1.394(3) . . no
C37 C38 1.539(5) . . no
C37 C40 1.526(7) . 8_565 no
C37 C40 1.526(7) . . no
C37 C38 1.539(5) . 8_565 no
C37 C39 1.550(6) . . no
C37 C39 1.550(6) . 8_565 no
C42 C43 1.499(7) . . no
C45 C46 1.498(4) . . no
C92 C93 1.500(7) . . no
C2 H2 0.9492 . . no
C4 H4 0.9491 . . no
C8 H8A 0.9797 . . no
C8 H8B 0.9787 . . no
C8 H8C 0.9806 . . no
C9 H9A 0.9795 . . no
C9 H9B 0.9804 . . no
C9 H9C 0.9812 . . no
C10 H10A 0.9802 . . no
C10 H10B 0.9800 . . no
C10 H10C 0.9802 . . no
C12 H12 0.9506 . . no
C18 H18A 0.9800 . . no
C18 H18B 0.9807 . . no
C18 H18C 0.9810 . . no
C19 H19A 0.9811 . . no
C19 H19B 0.9795 . . no
C19 H19C 0.9787 . . no
C20 H20A 0.9804 . . no
C20 H20B 0.9804 . . no
C20 H20C 0.9792 . . no
C34 H34 0.9501 . . no
C38 H38A 0.9795 . . no
C38 H38B 0.9800 . . no
C38 H38C 0.9810 . . no
C39 H39A 0.9809 . . no
C39 H39B 0.9781 . . no
C39 H39C 0.9806 . . no
C40 H40A 0.9801 . . no
C40 H40B 0.9810 . . no
C40 H40C 0.9795 . . no
C42 H42A 0.9901 . . no
C42 H42B 0.9889 . . no
C43 H43A 0.9896 . . no
C43 H43B 0.9902 . . no
C45 H45A 0.9915 . . no
C45 H45B 0.9905 . . no
C45 H45C 0.9898 . . no
C45 H45D 0.9900 . . no
C46 H46A 0.9901 . . no
C46 H46B 0.9891 . . no
C62 H62A 0.9798 . . no
C62 H62B 0.9794 . . no
C62 H62C 0.9794 . . no
C72 H72A 0.9810 . . no
C72 H72B 0.9797 . . no
C72 H72C 0.9797 . . no
C92 H92A 0.9911 . . no
C92 H92B 0.9892 . . no
C93 H93A 0.9894 . . no
C93 H93B 0.9901 . . no
